data_4086079
loop_
_publ_author_name
'Zhai, Junjie'
'Hopkins, Michael D.'
'Hillhouse, Gregory L.'

_publ_section_title
;
 Synthesis and Structure of a CuI3S Cluster Unsupported by Other Bridging
 Ligands
;
_journal_issue 19
_journal_name_full Organometallics
_journal_page_first 4637
_journal_paper_doi 10.1021/acs.organomet.5b00421
_journal_volume 34
_journal_year 2015
_chemical_formula_moiety '4(C30 H45 Cu N2 S Si), C7 H7'
_chemical_formula_sum 'C127 H187 Cu4 N8 S4 Si4'
_chemical_formula_weight 2320.59
_chemical_name_systematic
;
 ?
;
_space_group_crystal_system triclinic
_space_group_IT_number 2
_space_group_name_Hall '-P 1'
_space_group_name_H-M_alt 'P -1'
_symmetry_space_group_name_Hall '-P 1'
_symmetry_space_group_name_H-M 'P -1'
_atom_sites_solution_hydrogens geom
_atom_sites_solution_primary patterson
_atom_sites_solution_secondary difmap
_audit_creation_method SHELXL-2014/7
_cell_angle_alpha 70.84(3)
_cell_angle_beta 79.26(3)
_cell_angle_gamma 79.11(3)
_cell_formula_units_Z 1
_cell_length_a 10.014(2)
_cell_length_b 18.428(4)
_cell_length_c 18.624(4)
_cell_measurement_reflns_used 2062
_cell_measurement_temperature 100(2)
_cell_measurement_theta_max 20.98
_cell_measurement_theta_min 2.25
_cell_volume 3159.2(13)
_computing_cell_refinement 'SAINT V.8.27 (Bruker AXS Inc., 2012)'
_computing_data_collection 'APEX2 v.2014.7-1 (Bruker AXS Inc., 2014)'
_computing_data_reduction 'SAINT V.8.27 (Bruker AXS Inc., 2012)'
_computing_molecular_graphics
;
Ortep-3 for Windows: L. J. Farrugia, J. Appl. Cryst (1997), 30, 565


Mercury: visualization and analysis of crystal structures
C. F. Macrae, P. R. Edgington, P. McCabe, E. Pidcock, G. P. Shields, 
R. Taylor, M. Towler and J. van de Streek, J. Appl. Cryst., 39, 453-457, 2006 
;
_computing_publication_material 'APEX2 v.2014.7-1 (Bruker AXS Inc., 2014)'
_computing_structure_refinement 'SHELXL-2014/7 (Sheldrick, 2014)'
_computing_structure_solution 'SHELXS-2014/7 (Sheldrick, 2014)'
_diffrn_ambient_temperature 100(2)
_diffrn_measured_fraction_theta_full 0.988
_diffrn_measured_fraction_theta_max 0.973
_diffrn_measurement_device_type 'Bruker SMART APEX CCD area-detector'
_diffrn_measurement_method '0.30\% \w scans'
_diffrn_radiation_monochromator graphite
_diffrn_radiation_type MoK\a
_diffrn_radiation_wavelength 0.71073
_diffrn_reflns_av_R_equivalents 0.0421
_diffrn_reflns_av_unetI/netI 0.0946
_diffrn_reflns_Laue_measured_fraction_full 0.988
_diffrn_reflns_Laue_measured_fraction_max 0.973
_diffrn_reflns_limit_h_max 12
_diffrn_reflns_limit_h_min -9
_diffrn_reflns_limit_k_max 19
_diffrn_reflns_limit_k_min -22
_diffrn_reflns_limit_l_max 22
_diffrn_reflns_limit_l_min -19
_diffrn_reflns_number 16657
_diffrn_reflns_point_group_measured_fraction_full 0.988
_diffrn_reflns_point_group_measured_fraction_max 0.973
_diffrn_reflns_theta_full 25.242
_diffrn_reflns_theta_max 25.418
_diffrn_reflns_theta_min 1.168
_diffrn_source 'fine-focus sealed tube'
_exptl_absorpt_coefficient_mu 0.817
_exptl_absorpt_correction_T_max 0.7452
_exptl_absorpt_correction_T_min 0.6410
_exptl_absorpt_correction_type multi-scan
_exptl_absorpt_process_details 'SADABS V2013/10 (Bruker AXS Inc.)'
_exptl_crystal_colour colorless
_exptl_crystal_density_diffrn 1.220
_exptl_crystal_description plate
_exptl_crystal_F_000 1241
_exptl_crystal_size_max 0.400
_exptl_crystal_size_mid 0.200
_exptl_crystal_size_min 0.200
_refine_diff_density_max 1.329
_refine_diff_density_min -1.149
_refine_diff_density_rms 0.092
_refine_ls_extinction_coef noref
_refine_ls_extinction_method none
_refine_ls_goodness_of_fit_ref 1.009
_refine_ls_hydrogen_treatment constr
_refine_ls_matrix_type full
_refine_ls_number_parameters 729
_refine_ls_number_reflns 11354
_refine_ls_number_restraints 28
_refine_ls_restrained_S_all 1.078
_refine_ls_R_factor_all 0.1065
_refine_ls_R_factor_gt 0.0659
_refine_ls_shift/su_max 0.000
_refine_ls_shift/su_mean 0.000
_refine_ls_structure_factor_coef Fsqd
_refine_ls_weighting_details 'w=1/[\s^2^(Fo^2^)+(0.0938P)^2^] where P=(Fo^2^+2Fc^2^)/3'
_refine_ls_weighting_scheme calc
_refine_ls_wR_factor_gt 0.1556
_refine_ls_wR_factor_ref 0.1876
_reflns_Friedel_coverage 0.000
_reflns_number_gt 7481
_reflns_number_total 11354
_reflns_threshold_expression 'I > 2\s(I)'
_cod_data_source_file om5b00421_si_002.cif
_cod_data_source_block 2
_cod_depositor_comments
;
The following automatic conversions were performed:

'_exptl_absorpt_correction_type' value 'Multi-Scan' changed to
'multi-scan' according to
/usr/data/users/saulius/crontab/automatic-downloads/rss-feeds/ACS/lib/dictionaries/cif_core.dic
dictionary named 'cif_core.dic' version 2.4.2 from 2011-04-26.

Automatic conversion script
Id: cif_fix_values 3271 2015-04-21 07:52:19Z andrius 

 Adding full bibliography for 4086078--4086080.cif.
;
_cod_original_cell_volume 3159.3(13)
_cod_database_code 4086079
_shelx_shelxl_version_number 2014/7
_shelx_space_group_comment
;
The symmetry employed for this shelxl refinement is uniquely defined
by the following loop, which should always be used as a source of
symmetry information in preference to the above space-group names.
They are only intended as comments.
;
_shelx_estimated_absorpt_t_min 0.736
_shelx_estimated_absorpt_t_max 0.854
_shelxl_version_number 2013-4

loop_
_space_group_symop_operation_xyz
'x, y, z'
'-x, -y, -z'

loop_
_atom_site_label
_atom_site_type_symbol
_atom_site_fract_x
_atom_site_fract_y
_atom_site_fract_z
_atom_site_U_iso_or_equiv
_atom_site_adp_type
_atom_site_occupancy
_atom_site_site_symmetry_order
_atom_site_calc_flag
_atom_site_refinement_flags_posn
_atom_site_refinement_flags_adp
_atom_site_refinement_flags_occupancy
_atom_site_disorder_assembly
_atom_site_disorder_group
Cu1 Cu 0.46465(6) 0.20658(4) 0.13532(4) 0.03299(19) Uani 1 1 d . . . . .
Cu2 Cu 1.00130(5) 0.31145(3) 0.52838(3) 0.02432(17) Uani 1 1 d . . . . .
S1B S 1.18204(12) 0.33165(8) 0.55838(7) 0.0297(3) Uani 1 1 d . . . . .
S1 S 0.26879(14) 0.19321(11) 0.11839(11) 0.0581(5) Uani 1 1 d D . . . .
Si1 Si 0.3067(3) 0.19675(19) -0.00383(16) 0.0269(7) Uani 0.45 1 d D . P A 1
C28 C 0.3095(12) 0.2924(6) -0.0772(7) 0.046(3) Uani 0.45 1 d D . P A 1
H28A H 0.3869 0.3159 -0.0736 0.070 Uiso 0.45 1 calc R U P A 1
H28B H 0.2235 0.3259 -0.0688 0.070 Uiso 0.45 1 calc R U P A 1
H28C H 0.3195 0.2860 -0.1283 0.070 Uiso 0.45 1 calc R U P A 1
Si1' Si 0.3150(2) 0.13386(16) 0.03993(14) 0.0307(6) Uani 0.55 1 d D . P A 2
C28' C 0.3441(11) 0.0286(5) 0.0796(6) 0.048(3) Uani 0.55 1 d D . P A 2
H28D H 0.3555 0.0052 0.0382 0.073 Uiso 0.55 1 calc R U P A 2
H28E H 0.2653 0.0109 0.1172 0.073 Uiso 0.55 1 calc R U P A 2
H28F H 0.4272 0.0131 0.1048 0.073 Uiso 0.55 1 calc R U P A 2
C29 C 0.1683(5) 0.1571(4) -0.0173(4) 0.0545(17) Uani 1 1 d D . . . .
H29A H 0.1693 0.1657 -0.0721 0.082 Uiso 0.45 1 calc R U P A 1
H29B H 0.0814 0.1824 0.0032 0.082 Uiso 0.45 1 calc R U P A 1
H29C H 0.1778 0.1013 0.0097 0.082 Uiso 0.45 1 calc R U P A 1
H29D H 0.1980 0.1401 -0.0631 0.082 Uiso 0.55 1 calc R U P A 2
H29E H 0.1386 0.2132 -0.0327 0.082 Uiso 0.55 1 calc R U P A 2
H29F H 0.0918 0.1302 0.0141 0.082 Uiso 0.55 1 calc R U P A 2
C30 C 0.4692(5) 0.1536(5) -0.0273(3) 0.068(2) Uani 1 1 d D . . . .
H30A H 0.4788 0.0984 0.0019 0.102 Uiso 0.45 1 calc R U P A 1
H30B H 0.5365 0.1785 -0.0150 0.102 Uiso 0.45 1 calc R U P A 1
H30C H 0.4852 0.1594 -0.0823 0.102 Uiso 0.45 1 calc R U P A 1
H30D H 0.4843 0.1209 -0.0611 0.102 Uiso 0.55 1 calc R U P A 2
H30E H 0.5479 0.1423 0.0009 0.102 Uiso 0.55 1 calc R U P A 2
H30F H 0.4590 0.2084 -0.0582 0.102 Uiso 0.55 1 calc R U P A 2
N1 N 0.7580(4) 0.2121(2) 0.1179(2) 0.0219(9) Uani 1 1 d . . . . .
C2 C 0.8547(5) 0.2289(3) 0.1515(3) 0.0274(11) Uani 1 1 d . . . . .
H2 H 0.9508 0.2255 0.1354 0.033 Uiso 1 1 calc R U . . .
C1 C 0.6312(4) 0.2220(3) 0.1557(3) 0.0223(10) Uani 1 1 d . . . . .
C3 C 0.7864(5) 0.2511(3) 0.2113(3) 0.0286(11) Uani 1 1 d . . . . .
H3 H 0.8243 0.2675 0.2456 0.034 Uiso 1 1 calc R U . . .
C6 C 0.8367(5) 0.2122(3) -0.0822(3) 0.0308(12) Uani 1 1 d . . . . .
H6 H 0.8499 0.2476 -0.1324 0.037 Uiso 1 1 calc R U . . .
C4 C 0.7892(4) 0.1848(3) 0.0519(2) 0.0232(11) Uani 1 1 d . . . . .
C5 C 0.8068(4) 0.2399(3) -0.0197(3) 0.0262(11) Uani 1 1 d . . . . .
C9 C 0.8017(5) 0.1066(3) 0.0626(2) 0.0244(11) Uani 1 1 d . . . . .
C7 C 0.8475(5) 0.1356(3) -0.0734(3) 0.0325(12) Uani 1 1 d . . . . .
H7 H 0.8657 0.1184 -0.1176 0.039 Uiso 1 1 calc R U . . .
C8 C 0.8325(5) 0.0821(3) -0.0018(3) 0.0319(12) Uani 1 1 d . . . . .
H8 H 0.8433 0.0284 0.0032 0.038 Uiso 1 1 calc R U . . .
N2 N 0.6509(4) 0.2456(2) 0.2136(2) 0.0245(9) Uani 1 1 d . . . . .
C4B C 0.6904(4) 0.2826(3) 0.6224(2) 0.0221(10) Uani 1 1 d . . . . .
C2B C 0.6177(5) 0.2950(3) 0.4984(2) 0.0222(10) Uani 1 1 d . . . . .
H2B H 0.5232 0.2911 0.5160 0.027 Uiso 1 1 calc R U . . .
C5B C 0.6517(4) 0.3477(3) 0.6462(3) 0.0237(10) Uani 1 1 d . . . . .
C3B C 0.6802(4) 0.3034(3) 0.4272(3) 0.0253(11) Uani 1 1 d . . . . .
H3B H 0.6390 0.3066 0.3841 0.030 Uiso 1 1 calc R U . . .
C9B C 0.7023(5) 0.2075(3) 0.6714(3) 0.0266(11) Uani 1 1 d . . . . .
C7B C 0.6309(5) 0.2625(3) 0.7751(3) 0.0301(12) Uani 1 1 d . . . . .
H7B H 0.6079 0.2554 0.8285 0.036 Uiso 1 1 calc R U . . .
C1B C 0.8391(5) 0.3002(3) 0.4993(3) 0.0226(10) Uani 1 1 d . . . . .
C6B C 0.6230(5) 0.3355(3) 0.7244(3) 0.0288(11) Uani 1 1 d . . . . .
H6B H 0.5972 0.3788 0.7434 0.035 Uiso 1 1 calc R U . . .
C8B C 0.6717(5) 0.1996(3) 0.7490(3) 0.0293(12) Uani 1 1 d . . . . .
H8B H 0.6794 0.1492 0.7850 0.035 Uiso 1 1 calc R U . . .
N1B N 0.7159(4) 0.2930(2) 0.5411(2) 0.0215(9) Uani 1 1 d . . . . .
N2B N 0.8158(4) 0.3066(2) 0.4279(2) 0.0211(8) Uani 1 1 d . . . . .
C10 C 0.7844(5) 0.0489(3) 0.1416(3) 0.0311(12) Uani 1 1 d D . . . .
H10A H 0.7677 0.0768 0.1810 0.037 Uiso 0.6 1 calc R U P B 1
H10B H 0.7118 0.0716 0.1759 0.037 Uiso 0.4 1 calc R U P C 2
C11 C 0.6583(10) 0.0061(6) 0.1497(5) 0.041(2) Uani 0.6 1 d D . P D 1
H11A H 0.6734 -0.0199 0.1101 0.062 Uiso 0.6 1 calc R U P D 1
H11B H 0.5749 0.0440 0.1436 0.062 Uiso 0.6 1 calc R U P D 1
H11C H 0.6479 -0.0324 0.2006 0.062 Uiso 0.6 1 calc R U P D 1
C12 C 0.9086(10) -0.0115(6) 0.1553(6) 0.048(3) Uani 0.6 1 d D . P D 1
H12A H 0.9231 -0.0400 0.1177 0.072 Uiso 0.6 1 calc R U P D 1
H12B H 0.8943 -0.0476 0.2072 0.072 Uiso 0.6 1 calc R U P D 1
H12C H 0.9893 0.0138 0.1498 0.072 Uiso 0.6 1 calc R U P D 1
C11' C 0.7493(18) -0.0263(7) 0.1402(9) 0.048(4) Uani 0.4 1 d D . P D 2
H11D H 0.6743 -0.0156 0.1094 0.072 Uiso 0.4 1 calc R U P D 2
H11E H 0.7206 -0.0578 0.1927 0.072 Uiso 0.4 1 calc R U P D 2
H11F H 0.8300 -0.0545 0.1175 0.072 Uiso 0.4 1 calc R U P D 2
C12' C 0.9245(13) 0.0296(9) 0.1740(9) 0.045(4) Uani 0.4 1 d D . P D 2
H12D H 0.9945 0.0057 0.1410 0.067 Uiso 0.4 1 calc R U P D 2
H12E H 0.9146 -0.0065 0.2261 0.067 Uiso 0.4 1 calc R U P D 2
H12F H 0.9523 0.0774 0.1750 0.067 Uiso 0.4 1 calc R U P D 2
C14 C 0.6396(5) 0.3585(3) -0.0379(3) 0.0470(15) Uani 1 1 d . . . . .
H14A H 0.6181 0.3558 -0.0862 0.071 Uiso 1 1 calc R U . . .
H14B H 0.6248 0.4127 -0.0382 0.071 Uiso 1 1 calc R U . . .
H14C H 0.5798 0.3286 0.0052 0.071 Uiso 1 1 calc R U . . .
C13 C 0.7889(5) 0.3247(3) -0.0294(3) 0.0357(13) Uani 1 1 d . . . . .
H13 H 0.8098 0.3311 0.0184 0.043 Uiso 1 1 calc R U . . .
C15 C 0.8822(6) 0.3693(4) -0.0962(3) 0.0504(16) Uani 1 1 d . . . . .
H15A H 0.9769 0.3433 -0.0937 0.076 Uiso 1 1 calc R U . . .
H15B H 0.8769 0.4221 -0.0939 0.076 Uiso 1 1 calc R U . . .
H15C H 0.8535 0.3713 -0.1444 0.076 Uiso 1 1 calc R U . . .
C22 C 0.5826(6) 0.1265(4) 0.3525(3) 0.0438(15) Uani 1 1 d . . . . .
H22 H 0.6719 0.1276 0.3179 0.053 Uiso 1 1 calc R U . . .
C16 C 0.5419(5) 0.2658(3) 0.2685(3) 0.0308(12) Uani 1 1 d . . . . .
C21 C 0.5124(5) 0.2071(3) 0.3368(3) 0.0359(13) Uani 1 1 d . . . . .
C17 C 0.4752(5) 0.3404(3) 0.2511(3) 0.0402(14) Uani 1 1 d . . . . .
C20 C 0.4081(6) 0.2284(5) 0.3897(3) 0.0533(19) Uani 1 1 d . . . . .
H20 H 0.3834 0.1910 0.4372 0.064 Uiso 1 1 calc R U . . .
C26 C 0.4056(6) 0.4138(3) 0.1233(3) 0.0489(15) Uani 1 1 d . . . . .
H26A H 0.3975 0.3641 0.1171 0.073 Uiso 1 1 calc R U . . .
H26B H 0.4362 0.4494 0.0733 0.073 Uiso 1 1 calc R U . . .
H26C H 0.3161 0.4361 0.1443 0.073 Uiso 1 1 calc R U . . .
C19 C 0.3400(6) 0.3029(5) 0.3740(4) 0.063(2) Uani 1 1 d . . . . .
H19 H 0.2692 0.3163 0.4111 0.076 Uiso 1 1 calc R U . . .
C23 C 0.4996(6) 0.0755(4) 0.3334(3) 0.0534(17) Uani 1 1 d . . . . .
H23A H 0.4099 0.0748 0.3652 0.080 Uiso 1 1 calc R U . . .
H23B H 0.5488 0.0226 0.3435 0.080 Uiso 1 1 calc R U . . .
H23C H 0.4869 0.0964 0.2791 0.080 Uiso 1 1 calc R U . . .
C18 C 0.3725(6) 0.3573(4) 0.3066(4) 0.0557(19) Uani 1 1 d . . . . .
H18 H 0.3236 0.4083 0.2971 0.067 Uiso 1 1 calc R U . . .
C24 C 0.6149(7) 0.0903(4) 0.4351(3) 0.068(2) Uani 1 1 d . . . . .
H24A H 0.6624 0.1252 0.4481 0.102 Uiso 1 1 calc R U . . .
H24B H 0.6737 0.0405 0.4399 0.102 Uiso 1 1 calc R U . . .
H24C H 0.5292 0.0822 0.4701 0.102 Uiso 1 1 calc R U . . .
C25 C 0.5093(6) 0.4010(3) 0.1778(4) 0.0497(16) Uani 1 1 d . . . . .
H25 H 0.6006 0.3820 0.1530 0.060 Uiso 1 1 calc R U . . .
C13B C 0.6435(5) 0.4286(3) 0.5907(3) 0.0287(11) Uani 1 1 d . . . . .
H13B H 0.6610 0.4245 0.5375 0.034 Uiso 1 1 calc R U . . .
C15B C 0.5035(5) 0.4735(3) 0.6015(3) 0.0419(14) Uani 1 1 d . . . . .
H15D H 0.4347 0.4470 0.5928 0.063 Uiso 1 1 calc R U . . .
H15E H 0.5011 0.5258 0.5648 0.063 Uiso 1 1 calc R U . . .
H15F H 0.4833 0.4771 0.6539 0.063 Uiso 1 1 calc R U . . .
C14B C 0.7536(6) 0.4693(3) 0.5999(3) 0.0395(13) Uani 1 1 d . . . . .
H14D H 0.7423 0.4706 0.6529 0.059 Uiso 1 1 calc R U . . .
H14E H 0.7461 0.5225 0.5649 0.059 Uiso 1 1 calc R U . . .
H14F H 0.8441 0.4414 0.5878 0.059 Uiso 1 1 calc R U . . .
C10B C 0.7456(5) 0.1385(3) 0.6444(3) 0.0354(13) Uani 1 1 d D . . . .
H10C H 0.7941 0.1573 0.5910 0.043 Uiso 0.63 1 calc R U P E 1
H10D H 0.7377 0.1563 0.5883 0.043 Uiso 0.37 1 calc R U P F 2
C11B C 0.6331(9) 0.1021(6) 0.6388(6) 0.046(2) Uiso 0.63 1 d D . P G 1
H11G H 0.5832 0.0816 0.6901 0.070 Uiso 0.63 1 calc R U P G 1
H11H H 0.6694 0.0597 0.6168 0.070 Uiso 0.63 1 calc R U P G 1
H11I H 0.5706 0.1406 0.6059 0.070 Uiso 0.63 1 calc R U P G 1
C12B C 0.8523(9) 0.0801(5) 0.6920(6) 0.047(3) Uiso 0.63 1 d D . P G 1
H12G H 0.8072 0.0554 0.7435 0.070 Uiso 0.63 1 calc R U P G 1
H12H H 0.9245 0.1073 0.6958 0.070 Uiso 0.63 1 calc R U P G 1
H12I H 0.8928 0.0403 0.6670 0.070 Uiso 0.63 1 calc R U P G 1
C11C C 0.6456(17) 0.0786(10) 0.6833(11) 0.060(5) Uiso 0.37 1 d D . P G 2
H11J H 0.6608 0.0534 0.7369 0.091 Uiso 0.37 1 calc R U P G 2
H11K H 0.6614 0.0395 0.6564 0.091 Uiso 0.37 1 calc R U P G 2
H11L H 0.5510 0.1048 0.6814 0.091 Uiso 0.37 1 calc R U P G 2
C12C C 0.8846(13) 0.0996(10) 0.6525(10) 0.051(5) Uiso 0.37 1 d D . P G 2
H12J H 0.9498 0.1336 0.6183 0.077 Uiso 0.37 1 calc R U P G 2
H12K H 0.8970 0.0514 0.6390 0.077 Uiso 0.37 1 calc R U P G 2
H12L H 0.9010 0.0877 0.7057 0.077 Uiso 0.37 1 calc R U P G 2
C16B C 0.9192(4) 0.3114(3) 0.3621(2) 0.0231(10) Uani 1 1 d . . . . .
C18B C 1.0302(5) 0.3835(3) 0.2462(3) 0.0278(11) Uani 1 1 d . . . . .
H18B H 1.0441 0.4316 0.2083 0.033 Uiso 1 1 calc R U . . .
C17B C 0.9346(5) 0.3828(3) 0.3104(3) 0.0241(11) Uani 1 1 d . . . . .
C21B C 0.9933(4) 0.2421(3) 0.3539(3) 0.0248(11) Uani 1 1 d . . . . .
C22B C 0.9760(5) 0.1642(3) 0.4127(3) 0.0286(11) Uani 1 1 d . . . . .
H22B H 0.8860 0.1698 0.4458 0.034 Uiso 1 1 calc R U . . .
C23B C 1.0884(6) 0.1386(3) 0.4638(3) 0.0439(14) Uani 1 1 d . . . . .
H23D H 1.1768 0.1283 0.4334 0.066 Uiso 1 1 calc R U . . .
H23E H 1.0690 0.0913 0.5053 0.066 Uiso 1 1 calc R U . . .
H23F H 1.0919 0.1798 0.4857 0.066 Uiso 1 1 calc R U . . .
C24B C 0.9744(6) 0.1017(3) 0.3762(3) 0.0425(14) Uani 1 1 d . . . . .
H24D H 1.0647 0.0916 0.3474 0.064 Uiso 1 1 calc R U . . .
H24E H 0.9047 0.1191 0.3413 0.064 Uiso 1 1 calc R U . . .
H24F H 0.9528 0.0539 0.4164 0.064 Uiso 1 1 calc R U . . .
C20B C 1.0886(5) 0.2470(3) 0.2893(3) 0.0287(11) Uani 1 1 d . . . . .
H20B H 1.1433 0.2012 0.2820 0.034 Uiso 1 1 calc R U . . .
C27B C 0.8324(6) 0.5210(3) 0.2509(3) 0.0407(13) Uani 1 1 d . . . . .
H27A H 0.9197 0.5377 0.2225 0.061 Uiso 1 1 calc R U . . .
H27B H 0.7725 0.5649 0.2636 0.061 Uiso 1 1 calc R U . . .
H27C H 0.7880 0.5021 0.2191 0.061 Uiso 1 1 calc R U . . .
C26B C 0.9364(7) 0.4841(3) 0.3693(3) 0.0520(16) Uani 1 1 d . . . . .
H26D H 0.9446 0.4447 0.4192 0.078 Uiso 1 1 calc R U . . .
H26E H 0.8870 0.5328 0.3771 0.078 Uiso 1 1 calc R U . . .
H26F H 1.0281 0.4926 0.3415 0.078 Uiso 1 1 calc R U . . .
C25B C 0.8588(5) 0.4569(3) 0.3235(3) 0.0293(11) Uani 1 1 d . . . . .
H25B H 0.7680 0.4456 0.3544 0.035 Uiso 1 1 calc R U . . .
C27 C 0.5213(8) 0.4771(4) 0.1890(5) 0.093(3) Uani 1 1 d . . . . .
H27D H 0.4310 0.4997 0.2088 0.140 Uiso 1 1 calc R U . . .
H27E H 0.5548 0.5129 0.1398 0.140 Uiso 1 1 calc R U . . .
H27F H 0.5857 0.4679 0.2258 0.140 Uiso 1 1 calc R U . . .
C19B C 1.1051(5) 0.3164(3) 0.2360(3) 0.0285(11) Uani 1 1 d . . . . .
H19B H 1.1694 0.3186 0.1911 0.034 Uiso 1 1 calc R U . . .
Si1B Si 1.19394(13) 0.23986(8) 0.65946(7) 0.0269(3) Uani 1 1 d . . . . .
C28B C 1.3261(5) 0.2511(3) 0.7103(3) 0.0358(13) Uani 1 1 d . . . . .
H28G H 1.3003 0.2995 0.7237 0.054 Uiso 1 1 calc R U . . .
H28H H 1.4145 0.2525 0.6771 0.054 Uiso 1 1 calc R U . . .
H28I H 1.3339 0.2072 0.7572 0.054 Uiso 1 1 calc R U . . .
C29B C 1.2426(6) 0.1464(3) 0.6375(3) 0.0425(14) Uani 1 1 d . . . . .
H29G H 1.2681 0.1051 0.6836 0.064 Uiso 1 1 calc R U . . .
H29H H 1.3207 0.1505 0.5966 0.064 Uiso 1 1 calc R U . . .
H29I H 1.1647 0.1342 0.6207 0.064 Uiso 1 1 calc R U . . .
C30B C 1.0320(5) 0.2387(4) 0.7255(3) 0.0415(14) Uani 1 1 d . . . . .
H30G H 1.0421 0.1950 0.7723 0.062 Uiso 1 1 calc R U . . .
H30H H 0.9581 0.2331 0.7007 0.062 Uiso 1 1 calc R U . . .
H30I H 1.0098 0.2873 0.7385 0.062 Uiso 1 1 calc R U . . .
C31 C 0.9060(7) 0.4656(5) 0.0559(4) 0.069(2) Uani 1 1 d . . . . .
H31 H 0.8402 0.4404 0.0955 0.083 Uiso 1 1 calc R U . . .
C33 C 1.0306(7) 0.4241(5) 0.0396(4) 0.068(2) Uani 1 1 d . . . . .
H33 H 1.0500 0.3711 0.0682 0.081 Uiso 1 1 calc R U . . .
C32 C 0.8741(7) 0.5418(5) 0.0168(4) 0.068(2) Uani 1 1 d . . . . .
C34 C 0.7429(12) 0.5970(8) 0.0336(7) 0.063(4) Uani 0.5 1 d . . P H -1
H34A H 0.7451 0.6077 0.0815 0.094 Uiso 0.5 1 calc R U P H -1
H34B H 0.6616 0.5724 0.0385 0.094 Uiso 0.5 1 calc R U P H -1
H34C H 0.7391 0.6457 -0.0086 0.094 Uiso 0.5 1 calc R U P H -1

loop_
_atom_site_aniso_label
_atom_site_aniso_U_11
_atom_site_aniso_U_22
_atom_site_aniso_U_33
_atom_site_aniso_U_23
_atom_site_aniso_U_13
_atom_site_aniso_U_12
Cu1 0.0209(3) 0.0415(4) 0.0446(4) -0.0262(3) 0.0023(3) -0.0069(3)
Cu2 0.0206(3) 0.0307(4) 0.0222(3) -0.0080(3) -0.0055(2) -0.0023(2)
S1B 0.0267(7) 0.0355(8) 0.0270(7) -0.0052(6) -0.0074(5) -0.0089(6)
S1 0.0192(7) 0.0822(13) 0.0979(14) -0.0653(11) 0.0033(8) -0.0091(7)
Si1 0.0149(15) 0.034(2) 0.0374(18) -0.0199(16) -0.0048(13) 0.0003(13)
C28 0.030(7) 0.051(9) 0.062(9) -0.030(7) -0.005(6) 0.006(6)
Si1' 0.0233(14) 0.0369(17) 0.0325(15) -0.0118(13) -0.0024(11) -0.0043(12)
C28' 0.051(7) 0.038(6) 0.059(7) -0.019(6) -0.006(6) -0.006(5)
C29 0.030(3) 0.070(5) 0.064(4) -0.021(4) -0.011(3) -0.001(3)
C30 0.032(3) 0.130(7) 0.032(3) -0.015(4) 0.005(3) -0.017(4)
N1 0.020(2) 0.027(2) 0.018(2) -0.0061(17) -0.0038(16) -0.0009(17)
C2 0.017(2) 0.037(3) 0.026(3) -0.007(2) -0.005(2) -0.001(2)
C1 0.022(3) 0.016(2) 0.025(3) -0.004(2) 0.001(2) -0.0011(19)
C3 0.025(3) 0.036(3) 0.024(3) -0.005(2) -0.010(2) -0.005(2)
C6 0.020(3) 0.053(4) 0.018(2) -0.008(2) 0.002(2) -0.010(2)
C4 0.014(2) 0.037(3) 0.019(2) -0.011(2) -0.0041(18) 0.001(2)
C5 0.016(2) 0.037(3) 0.024(3) -0.005(2) -0.004(2) -0.004(2)
C9 0.023(3) 0.028(3) 0.020(2) -0.005(2) -0.007(2) 0.003(2)
C7 0.022(3) 0.054(4) 0.026(3) -0.018(3) -0.002(2) -0.005(2)
C8 0.027(3) 0.036(3) 0.033(3) -0.012(2) -0.008(2) 0.002(2)
N2 0.022(2) 0.028(2) 0.021(2) -0.0083(18) 0.0019(17) -0.0030(17)
C4B 0.019(2) 0.029(3) 0.017(2) -0.004(2) -0.0036(19) -0.003(2)
C2B 0.020(2) 0.028(3) 0.020(2) -0.010(2) -0.0015(19) -0.004(2)
C5B 0.017(2) 0.032(3) 0.023(2) -0.009(2) -0.0049(19) -0.003(2)
C3B 0.022(3) 0.032(3) 0.025(3) -0.011(2) -0.004(2) -0.005(2)
C9B 0.020(3) 0.031(3) 0.028(3) -0.007(2) -0.007(2) -0.001(2)
C7B 0.019(3) 0.050(4) 0.020(3) -0.008(2) -0.004(2) -0.005(2)
C1B 0.024(3) 0.023(3) 0.022(2) -0.011(2) -0.003(2) 0.002(2)
C6B 0.027(3) 0.039(3) 0.023(3) -0.013(2) -0.003(2) -0.004(2)
C8B 0.023(3) 0.037(3) 0.023(3) -0.001(2) -0.006(2) -0.004(2)
N1B 0.018(2) 0.027(2) 0.019(2) -0.0072(17) -0.0030(16) -0.0017(17)
N2B 0.022(2) 0.025(2) 0.016(2) -0.0057(17) -0.0031(16) -0.0022(17)
C10 0.037(3) 0.029(3) 0.024(3) -0.005(2) -0.006(2) 0.001(2)
C11 0.049(6) 0.035(6) 0.034(5) -0.002(5) -0.005(5) -0.007(5)
C12 0.045(6) 0.047(7) 0.044(6) -0.011(5) -0.013(5) 0.015(5)
C11' 0.068(12) 0.032(9) 0.044(9) -0.001(7) -0.033(9) 0.000(8)
C12' 0.055(10) 0.036(9) 0.041(9) -0.009(7) -0.032(7) 0.019(8)
C14 0.041(4) 0.033(3) 0.058(4) -0.008(3) -0.003(3) 0.002(3)
C13 0.046(3) 0.036(3) 0.026(3) -0.005(2) -0.006(2) -0.015(3)
C15 0.057(4) 0.049(4) 0.038(3) 0.005(3) -0.003(3) -0.024(3)
C22 0.046(4) 0.054(4) 0.029(3) -0.003(3) 0.001(3) -0.024(3)
C16 0.026(3) 0.043(3) 0.034(3) -0.027(3) 0.007(2) -0.012(2)
C21 0.029(3) 0.061(4) 0.029(3) -0.024(3) 0.004(2) -0.021(3)
C17 0.026(3) 0.044(4) 0.063(4) -0.037(3) 0.005(3) -0.011(3)
C20 0.038(4) 0.107(6) 0.032(3) -0.037(4) 0.011(3) -0.038(4)
C26 0.047(4) 0.034(3) 0.066(4) -0.022(3) 0.001(3) -0.004(3)
C19 0.027(3) 0.128(7) 0.070(5) -0.082(5) 0.016(3) -0.024(4)
C23 0.059(4) 0.060(4) 0.049(4) -0.023(3) 0.008(3) -0.029(3)
C18 0.023(3) 0.077(5) 0.091(5) -0.064(5) 0.003(3) -0.005(3)
C24 0.097(6) 0.073(5) 0.037(4) 0.007(3) -0.016(4) -0.053(4)
C25 0.025(3) 0.028(3) 0.094(5) -0.019(3) -0.003(3) -0.002(2)
C13B 0.035(3) 0.026(3) 0.024(3) -0.007(2) -0.005(2) 0.002(2)
C15B 0.047(4) 0.042(4) 0.030(3) -0.010(3) -0.008(3) 0.011(3)
C14B 0.051(4) 0.030(3) 0.039(3) -0.010(3) -0.003(3) -0.013(3)
C10B 0.044(3) 0.029(3) 0.028(3) -0.003(2) -0.009(2) -0.001(2)
C16B 0.020(2) 0.034(3) 0.020(2) -0.013(2) 0.0005(19) -0.007(2)
C18B 0.027(3) 0.031(3) 0.023(3) -0.005(2) -0.001(2) -0.007(2)
C17B 0.025(3) 0.028(3) 0.020(2) -0.005(2) -0.007(2) -0.005(2)
C21B 0.020(3) 0.028(3) 0.028(3) -0.011(2) -0.005(2) -0.003(2)
C22B 0.028(3) 0.026(3) 0.029(3) -0.009(2) -0.002(2) 0.000(2)
C23B 0.048(4) 0.034(3) 0.047(4) -0.005(3) -0.018(3) -0.002(3)
C24B 0.057(4) 0.027(3) 0.047(3) -0.013(3) -0.005(3) -0.014(3)
C20B 0.020(3) 0.038(3) 0.030(3) -0.017(2) -0.001(2) 0.001(2)
C27B 0.041(3) 0.037(3) 0.041(3) -0.009(3) -0.008(3) 0.000(3)
C26B 0.079(5) 0.034(3) 0.051(4) -0.017(3) -0.023(3) -0.004(3)
C25B 0.029(3) 0.029(3) 0.025(3) -0.005(2) -0.001(2) -0.003(2)
C27 0.101(6) 0.053(5) 0.149(8) -0.029(5) -0.072(6) -0.016(4)
C19B 0.030(3) 0.038(3) 0.020(3) -0.012(2) 0.002(2) -0.009(2)
Si1B 0.0210(7) 0.0374(9) 0.0213(7) -0.0074(6) -0.0033(5) -0.0039(6)
C28B 0.026(3) 0.055(4) 0.027(3) -0.011(3) -0.008(2) -0.006(3)
C29B 0.049(4) 0.040(3) 0.033(3) -0.003(3) -0.012(3) -0.001(3)
C30B 0.025(3) 0.062(4) 0.034(3) -0.011(3) -0.001(2) -0.007(3)
C31 0.040(4) 0.138(8) 0.037(4) -0.036(5) 0.002(3) -0.018(4)
C33 0.055(4) 0.114(7) 0.035(4) -0.028(4) -0.007(3) -0.005(4)
C32 0.048(4) 0.122(7) 0.041(4) -0.031(4) -0.019(3) 0.001(4)
C34 0.039(7) 0.096(12) 0.039(7) 0.002(7) -0.007(6) -0.016(7)

loop_
_atom_type_symbol
_atom_type_description
_atom_type_scat_dispersion_real
_atom_type_scat_dispersion_imag
_atom_type_scat_source
C C 0.0033 0.0016 'International Tables Vol C Tables 4.2.6.8 and 6.1.1.4'
H H 0.0000 0.0000 'International Tables Vol C Tables 4.2.6.8 and 6.1.1.4'
N N 0.0061 0.0033 'International Tables Vol C Tables 4.2.6.8 and 6.1.1.4'
Si Si 0.0817 0.0704 'International Tables Vol C Tables 4.2.6.8 and 6.1.1.4'
S S 0.1246 0.1234 'International Tables Vol C Tables 4.2.6.8 and 6.1.1.4'
Cu Cu 0.3201 1.2651 'International Tables Vol C Tables 4.2.6.8 and 6.1.1.4'

loop_
_geom_angle_atom_site_label_1
_geom_angle_atom_site_label_2
_geom_angle_atom_site_label_3
_geom_angle
_geom_angle_site_symmetry_1
C1 Cu1 S1 175.76(15) .
C1B Cu2 S1B 176.50(15) .
Si1B S1B Cu2 98.27(7) .
Si1' S1 Cu1 102.67(9) .
Cu1 S1 Si1 101.08(10) .
C30 Si1 C29 116.8(4) .
C30 Si1 C28 99.7(5) .
C29 Si1 C28 106.2(5) .
C30 Si1 S1 111.4(2) .
C29 Si1 S1 105.3(2) .
C28 Si1 S1 117.9(4) .
Si1 C28 H28A 109.5 .
Si1 C28 H28B 109.5 .
H28A C28 H28B 109.5 .
Si1 C28 H28C 109.5 .
H28A C28 H28C 109.5 .
H28B C28 H28C 109.5 .
C30 Si1' C28' 102.2(4) .
C30 Si1' C29 107.5(3) .
C28' Si1' C29 106.4(4) .
C30 Si1' S1 115.8(3) .
C28' Si1' S1 115.5(4) .
C29 Si1' S1 108.8(2) .
Si1' C28' H28D 109.5 .
Si1' C28' H28E 109.5 .
H28D C28' H28E 109.5 .
Si1' C28' H28F 109.5 .
H28D C28' H28F 109.5 .
H28E C28' H28F 109.5 .
Si1 C29 H29A 109.5 .
Si1 C29 H29B 109.5 .
H29A C29 H29B 109.5 .
Si1 C29 H29C 109.5 .
H29A C29 H29C 109.5 .
H29B C29 H29C 109.5 .
Si1' C29 H29D 109.5 .
Si1' C29 H29E 109.5 .
H29D C29 H29E 109.5 .
Si1' C29 H29F 109.5 .
H29D C29 H29F 109.5 .
H29E C29 H29F 109.5 .
Si1 C30 H30A 109.5 .
Si1 C30 H30B 109.5 .
H30A C30 H30B 109.5 .
Si1 C30 H30C 109.5 .
H30A C30 H30C 109.5 .
H30B C30 H30C 109.5 .
Si1' C30 H30D 109.5 .
Si1' C30 H30E 109.5 .
H30D C30 H30E 109.5 .
Si1' C30 H30F 109.5 .
H30D C30 H30F 109.5 .
H30E C30 H30F 109.5 .
C1 N1 C2 111.7(4) .
C1 N1 C4 124.1(4) .
C2 N1 C4 124.2(4) .
C3 C2 N1 106.3(4) .
C3 C2 H2 126.8 .
N1 C2 H2 126.8 .
N1 C1 N2 103.7(4) .
N1 C1 Cu1 129.3(3) .
N2 C1 Cu1 127.0(3) .
C2 C3 N2 106.6(4) .
C2 C3 H3 126.7 .
N2 C3 H3 126.7 .
C7 C6 C5 121.3(5) .
C7 C6 H6 119.3 .
C5 C6 H6 119.3 .
C9 C4 C5 123.8(4) .
C9 C4 N1 118.8(4) .
C5 C4 N1 117.4(4) .
C6 C5 C4 116.2(5) .
C6 C5 C13 121.4(4) .
C4 C5 C13 122.3(4) .
C4 C9 C8 117.5(4) .
C4 C9 C10 121.7(4) .
C8 C9 C10 120.8(4) .
C6 C7 C8 121.3(5) .
C6 C7 H7 119.4 .
C8 C7 H7 119.4 .
C7 C8 C9 119.9(5) .
C7 C8 H8 120.0 .
C9 C8 H8 120.0 .
C1 N2 C3 111.7(4) .
C1 N2 C16 123.7(4) .
C3 N2 C16 124.5(4) .
C5B C4B C9B 124.3(4) .
C5B C4B N1B 118.1(4) .
C9B C4B N1B 117.6(4) .
C3B C2B N1B 106.4(4) .
C3B C2B H2B 126.8 .
N1B C2B H2B 126.8 .
C4B C5B C6B 116.5(4) .
C4B C5B C13B 122.4(4) .
C6B C5B C13B 121.0(4) .
C2B C3B N2B 107.0(4) .
C2B C3B H3B 126.5 .
N2B C3B H3B 126.5 .
C4B C9B C8B 116.0(5) .
C4B C9B C10B 123.2(4) .
C8B C9B C10B 120.7(4) .
C8B C7B C6B 120.1(5) .
C8B C7B H7B 120.0 .
C6B C7B H7B 120.0 .
N1B C1B N2B 103.6(4) .
N1B C1B Cu2 128.5(3) .
N2B C1B Cu2 127.5(3) .
C7B C6B C5B 121.4(5) .
C7B C6B H6B 119.3 .
C5B C6B H6B 119.3 .
C7B C8B C9B 121.6(5) .
C7B C8B H8B 119.2 .
C9B C8B H8B 119.2 .
C1B N1B C2B 112.2(4) .
C1B N1B C4B 123.9(4) .
C2B N1B C4B 123.9(4) .
C1B N2B C3B 110.8(4) .
C1B N2B C16B 125.3(4) .
C3B N2B C16B 123.8(4) .
C11' C10 C9 112.2(7) .
C12 C10 C9 111.6(5) .
C11' C10 C12' 106.7(9) .
C9 C10 C12' 108.2(7) .
C12 C10 C11 107.7(7) .
C9 C10 C11 109.1(5) .
C12 C10 H10A 109.5 .
C9 C10 H10A 109.5 .
C11 C10 H10A 109.5 .
C11' C10 H10B 109.9 .
C9 C10 H10B 109.9 .
C12' C10 H10B 109.9 .
C10 C11 H11A 109.5 .
C10 C11 H11B 109.5 .
H11A C11 H11B 109.5 .
C10 C11 H11C 109.5 .
H11A C11 H11C 109.5 .
H11B C11 H11C 109.5 .
C10 C12 H12A 109.5 .
C10 C12 H12B 109.5 .
H12A C12 H12B 109.5 .
C10 C12 H12C 109.5 .
H12A C12 H12C 109.5 .
H12B C12 H12C 109.5 .
C10 C11' H11D 109.5 .
C10 C11' H11E 109.5 .
H11D C11' H11E 109.5 .
C10 C11' H11F 109.5 .
H11D C11' H11F 109.5 .
H11E C11' H11F 109.5 .
C10 C12' H12D 109.5 .
C10 C12' H12E 109.5 .
H12D C12' H12E 109.5 .
C10 C12' H12F 109.5 .
H12D C12' H12F 109.5 .
H12E C12' H12F 109.5 .
C13 C14 H14A 109.5 .
C13 C14 H14B 109.5 .
H14A C14 H14B 109.5 .
C13 C14 H14C 109.5 .
H14A C14 H14C 109.5 .
H14B C14 H14C 109.5 .
C5 C13 C15 113.9(5) .
C5 C13 C14 109.1(4) .
C15 C13 C14 110.1(4) .
C5 C13 H13 107.9 .
C15 C13 H13 107.9 .
C14 C13 H13 107.9 .
C13 C15 H15A 109.5 .
C13 C15 H15B 109.5 .
H15A C15 H15B 109.5 .
C13 C15 H15C 109.5 .
H15A C15 H15C 109.5 .
H15B C15 H15C 109.5 .
C21 C22 C23 111.0(5) .
C21 C22 C24 113.3(5) .
C23 C22 C24 110.0(5) .
C21 C22 H22 107.4 .
C23 C22 H22 107.4 .
C24 C22 H22 107.4 .
C17 C16 C21 124.9(5) .
C17 C16 N2 118.5(5) .
C21 C16 N2 116.6(5) .
C20 C21 C16 115.6(6) .
C20 C21 C22 120.9(6) .
C16 C21 C22 123.5(4) .
C16 C17 C18 116.2(6) .
C16 C17 C25 123.2(5) .
C18 C17 C25 120.6(6) .
C19 C20 C21 120.8(6) .
C19 C20 H20 119.6 .
C21 C20 H20 119.6 .
C25 C26 H26A 109.5 .
C25 C26 H26B 109.5 .
H26A C26 H26B 109.5 .
C25 C26 H26C 109.5 .
H26A C26 H26C 109.5 .
H26B C26 H26C 109.5 .
C18 C19 C20 120.8(6) .
C18 C19 H19 119.6 .
C20 C19 H19 119.6 .
C22 C23 H23A 109.5 .
C22 C23 H23B 109.5 .
H23A C23 H23B 109.5 .
C22 C23 H23C 109.5 .
H23A C23 H23C 109.5 .
H23B C23 H23C 109.5 .
C19 C18 C17 121.6(6) .
C19 C18 H18 119.2 .
C17 C18 H18 119.2 .
C22 C24 H24A 109.5 .
C22 C24 H24B 109.5 .
H24A C24 H24B 109.5 .
C22 C24 H24C 109.5 .
H24A C24 H24C 109.5 .
H24B C24 H24C 109.5 .
C17 C25 C27 112.8(6) .
C17 C25 C26 111.1(4) .
C27 C25 C26 110.1(5) .
C17 C25 H25 107.5 .
C27 C25 H25 107.5 .
C26 C25 H25 107.5 .
C15B C13B C5B 111.2(4) .
C15B C13B C14B 111.3(4) .
C5B C13B C14B 109.7(4) .
C15B C13B H13B 108.2 .
C5B C13B H13B 108.2 .
C14B C13B H13B 108.2 .
C13B C15B H15D 109.5 .
C13B C15B H15E 109.5 .
H15D C15B H15E 109.5 .
C13B C15B H15F 109.5 .
H15D C15B H15F 109.5 .
H15E C15B H15F 109.5 .
C13B C14B H14D 109.5 .
C13B C14B H14E 109.5 .
H14D C14B H14E 109.5 .
C13B C14B H14F 109.5 .
H14D C14B H14F 109.5 .
H14E C14B H14F 109.5 .
C12C C10B C9B 117.3(8) .
C11B C10B C9B 114.3(6) .
C12C C10B C11C 108.6(11) .
C9B C10B C11C 110.2(8) .
C11B C10B C12B 112.2(7) .
C9B C10B C12B 111.1(5) .
C11B C10B H10C 106.2 .
C9B C10B H10C 106.2 .
C12B C10B H10C 106.2 .
C12C C10B H10D 106.7 .
C9B C10B H10D 106.7 .
C11C C10B H10D 106.7 .
C10B C11B H11G 109.5 .
C10B C11B H11H 109.5 .
H11G C11B H11H 109.5 .
C10B C11B H11I 109.5 .
H11G C11B H11I 109.5 .
H11H C11B H11I 109.5 .
C10B C12B H12G 109.5 .
C10B C12B H12H 109.5 .
H12G C12B H12H 109.5 .
C10B C12B H12I 109.5 .
H12G C12B H12I 109.5 .
H12H C12B H12I 109.5 .
C10B C11C H11J 109.5 .
C10B C11C H11K 109.5 .
H11J C11C H11K 109.5 .
C10B C11C H11L 109.5 .
H11J C11C H11L 109.5 .
H11K C11C H11L 109.5 .
C10B C12C H12J 109.5 .
C10B C12C H12K 109.5 .
H12J C12C H12K 109.5 .
C10B C12C H12L 109.5 .
H12J C12C H12L 109.5 .
H12K C12C H12L 109.5 .
C17B C16B C21B 124.3(4) .
C17B C16B N2B 118.4(4) .
C21B C16B N2B 117.2(4) .
C19B C18B C17B 121.5(5) .
C19B C18B H18B 119.3 .
C17B C18B H18B 119.3 .
C16B C17B C18B 116.0(5) .
C16B C17B C25B 122.8(4) .
C18B C17B C25B 121.2(4) .
C20B C21B C16B 116.8(4) .
C20B C21B C22B 120.0(4) .
C16B C21B C22B 123.1(4) .
C21B C22B C23B 110.8(4) .
C21B C22B C24B 112.5(4) .
C23B C22B C24B 109.4(4) .
C21B C22B H22B 108.0 .
C23B C22B H22B 108.0 .
C24B C22B H22B 108.0 .
C22B C23B H23D 109.5 .
C22B C23B H23E 109.5 .
H23D C23B H23E 109.5 .
C22B C23B H23F 109.5 .
H23D C23B H23F 109.5 .
H23E C23B H23F 109.5 .
C22B C24B H24D 109.5 .
C22B C24B H24E 109.5 .
H24D C24B H24E 109.5 .
C22B C24B H24F 109.5 .
H24D C24B H24F 109.5 .
H24E C24B H24F 109.5 .
C19B C20B C21B 120.7(5) .
C19B C20B H20B 119.6 .
C21B C20B H20B 119.6 .
C25B C27B H27A 109.5 .
C25B C27B H27B 109.5 .
H27A C27B H27B 109.5 .
C25B C27B H27C 109.5 .
H27A C27B H27C 109.5 .
H27B C27B H27C 109.5 .
C25B C26B H26D 109.5 .
C25B C26B H26E 109.5 .
H26D C26B H26E 109.5 .
C25B C26B H26F 109.5 .
H26D C26B H26F 109.5 .
H26E C26B H26F 109.5 .
C26B C25B C27B 109.3(4) .
C26B C25B C17B 109.9(4) .
C27B C25B C17B 113.8(4) .
C26B C25B H25B 107.9 .
C27B C25B H25B 107.9 .
C17B C25B H25B 107.9 .
C25 C27 H27D 109.5 .
C25 C27 H27E 109.5 .
H27D C27 H27E 109.5 .
C25 C27 H27F 109.5 .
H27D C27 H27F 109.5 .
H27E C27 H27F 109.5 .
C20B C19B C18B 120.7(5) .
C20B C19B H19B 119.6 .
C18B C19B H19B 119.6 .
C28B Si1B C30B 106.5(2) .
C28B Si1B C29B 108.6(3) .
C30B Si1B C29B 110.3(3) .
C28B Si1B S1B 109.17(18) .
C30B Si1B S1B 112.0(2) .
C29B Si1B S1B 110.17(18) .
Si1B C28B H28G 109.5 .
Si1B C28B H28H 109.5 .
H28G C28B H28H 109.5 .
Si1B C28B H28I 109.5 .
H28G C28B H28I 109.5 .
H28H C28B H28I 109.5 .
Si1B C29B H29G 109.5 .
Si1B C29B H29H 109.5 .
H29G C29B H29H 109.5 .
Si1B C29B H29I 109.5 .
H29G C29B H29I 109.5 .
H29H C29B H29I 109.5 .
Si1B C30B H30G 109.5 .
Si1B C30B H30H 109.5 .
H30G C30B H30H 109.5 .
Si1B C30B H30I 109.5 .
H30G C30B H30I 109.5 .
H30H C30B H30I 109.5 .
C32 C31 C33 121.7(7) .
C32 C31 H31 119.1 .
C33 C31 H31 119.1 .
C32 C33 C31 120.5(8) 2_765
C32 C33 H33 119.7 2_765
C31 C33 H33 119.7 .
C33 C32 C31 117.7(7) 2_765
C33 C32 C34 115.1(9) 2_765
C31 C32 C34 127.0(8) .
C32 C34 H34A 109.5 .
C32 C34 H34B 109.5 .
H34A C34 H34B 109.5 .
C32 C34 H34C 109.5 .
H34A C34 H34C 109.5 .
H34B C34 H34C 109.5 .

loop_
_geom_bond_atom_site_label_1
_geom_bond_atom_site_label_2
_geom_bond_distance
_geom_bond_site_symmetry_2
Cu1 C1 1.869(5) .
Cu1 S1 2.1147(15) .
Cu2 C1B 1.872(4) .
Cu2 S1B 2.1201(13) .
S1B Si1B 2.082(2) .
S1 Si1' 2.037(3) .
S1 Si1 2.218(3) .
Si1 C30 1.716(6) .
Si1 C29 1.775(6) .
Si1 C28 1.843(10) .
C28 H28A 0.9800 .
C28 H28B 0.9800 .
C28 H28C 0.9800 .
Si1' C30 1.811(6) .
Si1' C28' 1.822(9) .
Si1' C29 1.876(6) .
C28' H28D 0.9800 .
C28' H28E 0.9800 .
C28' H28F 0.9800 .
C29 H29A 0.9800 .
C29 H29B 0.9800 .
C29 H29C 0.9800 .
C29 H29D 0.9800 .
C29 H29E 0.9800 .
C29 H29F 0.9800 .
C30 H30A 0.9800 .
C30 H30B 0.9800 .
C30 H30C 0.9800 .
C30 H30D 0.9800 .
C30 H30E 0.9800 .
C30 H30F 0.9800 .
N1 C1 1.343(6) .
N1 C2 1.376(6) .
N1 C4 1.437(5) .
C2 C3 1.336(7) .
C2 H2 0.9500 .
C1 N2 1.345(6) .
C3 N2 1.372(6) .
C3 H3 0.9500 .
C6 C7 1.352(7) .
C6 C5 1.381(7) .
C6 H6 0.9500 .
C4 C9 1.373(6) .
C4 C5 1.390(6) .
C5 C13 1.492(7) .
C9 C8 1.380(6) .
C9 C10 1.507(6) .
C7 C8 1.375(7) .
C7 H7 0.9500 .
C8 H8 0.9500 .
N2 C16 1.435(6) .
C4B C5B 1.377(6) .
C4B C9B 1.382(6) .
C4B N1B 1.441(5) .
C2B C3B 1.328(6) .
C2B N1B 1.366(5) .
C2B H2B 0.9500 .
C5B C6B 1.382(6) .
C5B C13B 1.506(6) .
C3B N2B 1.372(5) .
C3B H3B 0.9500 .
C9B C8B 1.385(6) .
C9B C10B 1.479(7) .
C7B C8B 1.363(7) .
C7B C6B 1.364(7) .
C7B H7B 0.9500 .
C1B N1B 1.335(5) .
C1B N2B 1.356(5) .
C6B H6B 0.9500 .
C8B H8B 0.9500 .
N2B C16B 1.439(5) .
C10 C11' 1.503(11) .
C10 C12 1.503(9) .
C10 C12' 1.563(11) .
C10 C11 1.571(9) .
C10 H10A 1.0000 .
C10 H10B 1.0000 .
C11 H11A 0.9800 .
C11 H11B 0.9800 .
C11 H11C 0.9800 .
C12 H12A 0.9800 .
C12 H12B 0.9800 .
C12 H12C 0.9800 .
C11' H11D 0.9800 .
C11' H11E 0.9800 .
C11' H11F 0.9800 .
C12' H12D 0.9800 .
C12' H12E 0.9800 .
C12' H12F 0.9800 .
C14 C13 1.523(7) .
C14 H14A 0.9800 .
C14 H14B 0.9800 .
C14 H14C 0.9800 .
C13 C15 1.511(7) .
C13 H13 1.0000 .
C15 H15A 0.9800 .
C15 H15B 0.9800 .
C15 H15C 0.9800 .
C22 C21 1.478(8) .
C22 C23 1.525(7) .
C22 C24 1.531(7) .
C22 H22 1.0000 .
C16 C17 1.371(8) .
C16 C21 1.397(7) .
C21 C20 1.389(7) .
C17 C18 1.385(7) .
C17 C25 1.482(8) .
C20 C19 1.376(10) .
C20 H20 0.9500 .
C26 C25 1.519(8) .
C26 H26A 0.9800 .
C26 H26B 0.9800 .
C26 H26C 0.9800 .
C19 C18 1.354(9) .
C19 H19 0.9500 .
C23 H23A 0.9800 .
C23 H23B 0.9800 .
C23 H23C 0.9800 .
C18 H18 0.9500 .
C24 H24A 0.9800 .
C24 H24B 0.9800 .
C24 H24C 0.9800 .
C25 C27 1.512(8) .
C25 H25 1.0000 .
C13B C15B 1.502(7) .
C13B C14B 1.509(7) .
C13B H13B 1.0000 .
C15B H15D 0.9800 .
C15B H15E 0.9800 .
C15B H15F 0.9800 .
C14B H14D 0.9800 .
C14B H14E 0.9800 .
C14B H14F 0.9800 .
C10B C12C 1.450(12) .
C10B C11B 1.451(9) .
C10B C11C 1.539(13) .
C10B C12B 1.543(9) .
C10B H10C 1.0000 .
C10B H10D 1.0000 .
C11B H11G 0.9800 .
C11B H11H 0.9800 .
C11B H11I 0.9800 .
C12B H12G 0.9800 .
C12B H12H 0.9800 .
C12B H12I 0.9800 .
C11C H11J 0.9800 .
C11C H11K 0.9800 .
C11C H11L 0.9800 .
C12C H12J 0.9800 .
C12C H12K 0.9800 .
C12C H12L 0.9800 .
C16B C17B 1.367(6) .
C16B C21B 1.390(7) .
C18B C19B 1.370(7) .
C18B C17B 1.384(6) .
C18B H18B 0.9500 .
C17B C25B 1.503(7) .
C21B C20B 1.379(6) .
C21B C22B 1.510(6) .
C22B C23B 1.516(7) .
C22B C24B 1.522(7) .
C22B H22B 1.0000 .
C23B H23D 0.9800 .
C23B H23E 0.9800 .
C23B H23F 0.9800 .
C24B H24D 0.9800 .
C24B H24E 0.9800 .
C24B H24F 0.9800 .
C20B C19B 1.354(7) .
C20B H20B 0.9500 .
C27B C25B 1.504(7) .
C27B H27A 0.9800 .
C27B H27B 0.9800 .
C27B H27C 0.9800 .
C26B C25B 1.503(7) .
C26B H26D 0.9800 .
C26B H26E 0.9800 .
C26B H26F 0.9800 .
C25B H25B 1.0000 .
C27 H27D 0.9800 .
C27 H27E 0.9800 .
C27 H27F 0.9800 .
C19B H19B 0.9500 .
Si1B C28B 1.841(5) .
Si1B C30B 1.842(5) .
Si1B C29B 1.855(6) .
C28B H28G 0.9800 .
C28B H28H 0.9800 .
C28B H28I 0.9800 .
C29B H29G 0.9800 .
C29B H29H 0.9800 .
C29B H29I 0.9800 .
C30B H30G 0.9800 .
C30B H30H 0.9800 .
C30B H30I 0.9800 .
C31 C32 1.360(11) .
C31 C33 1.373(9) .
C31 H31 0.9500 .
C33 C32 1.352(9) 2_765
C33 H33 0.9500 .
C32 C33 1.352(9) 2_765
C32 C34 1.552(14) .
C34 H34A 0.9800 .
C34 H34B 0.9800 .
C34 H34C 0.9800 .
